data_7236029
loop_
_publ_author_name
'Orlowska, Ewelina'
'Roller, Alexander'
'Wiesinger, Hubert'
'Pignitter, Marc'
'Jirsa, Franz'
'Krachler, Regina'
'Kandioller, Wolfgang'
'Keppler, Bernhard K.'

_publ_section_title
;
 Benzoic hydroxamate-based iron complexes as model compounds for humic
 substances: synthesis, characterization and algal growth experiments
;
_journal_issue 46
_journal_name_full 'RSC Advances'
_journal_page_first 40238
_journal_paper_doi 10.1039/C5RA25256C
_journal_volume 6
_journal_year 2016
_chemical_formula_moiety 'C27 H30 Fe N3 O9, 2(H2 O)'
_chemical_formula_sum 'C27 H34 Fe N3 O11'
_chemical_formula_weight 632.42
_chemical_name_common '[Fe(p-hydrocoumaric hydroxamate)3]'
_space_group_crystal_system monoclinic
_space_group_IT_number 14
_space_group_name_Hall '-P 2yn'
_space_group_name_H-M_alt 'P 1 21/n 1'
_atom_sites_solution_hydrogens mixed
_atom_sites_solution_primary direct
_audit_creation_date 2015-08-25
_audit_creation_method
;
Olex2 1.2
(compiled 2015.01.26 svn.r3150 for OlexSys, GUI svn.r4998)
;
_audit_update_record
;
2015-11-12 deposited with the CCDC.
2016-04-22 downloaded from the CCDC.
;
_cell_angle_alpha 90
_cell_angle_beta 104.5149(15)
_cell_angle_gamma 90
_cell_formula_units_Z 4
_cell_length_a 15.9200(7)
_cell_length_b 11.6967(5)
_cell_length_c 15.9254(6)
_cell_measurement_reflns_used 9346
_cell_measurement_temperature 100.0
_cell_measurement_theta_max 30.055
_cell_measurement_theta_min 2.643
_cell_volume 2870.8(2)
_computing_cell_refinement 'APEX2 v2013.6-2'
_computing_data_collection 'APEX2 v2013.6-2'
_computing_data_reduction 'APEX2 v2013.6-2'
_computing_molecular_graphics 'Olex2 (Dolomanov et al., 2009)'
_computing_publication_material 'Olex2 (Dolomanov et al., 2009)'
_computing_structure_refinement 'XL (Sheldrick, 2008)'
_computing_structure_solution 'ShelXS (Sheldrick, 2008)'
_diffrn_ambient_temperature 100.0
_diffrn_measured_fraction_theta_full 1.000
_diffrn_measured_fraction_theta_max 1.000
_diffrn_measurement_device_type 'Bruker D8 Venture'
_diffrn_measurement_method '\f and \w scans'
_diffrn_radiation_type MoK\a
_diffrn_radiation_wavelength 0.71073
_diffrn_reflns_av_R_equivalents 0.0521
_diffrn_reflns_av_unetI/netI 0.0139
_diffrn_reflns_Laue_measured_fraction_full 1.000
_diffrn_reflns_Laue_measured_fraction_max 1.000
_diffrn_reflns_limit_h_max 19
_diffrn_reflns_limit_h_min -19
_diffrn_reflns_limit_k_max 14
_diffrn_reflns_limit_k_min -14
_diffrn_reflns_limit_l_max 19
_diffrn_reflns_limit_l_min -19
_diffrn_reflns_number 100539
_diffrn_reflns_point_group_measured_fraction_full 1.000
_diffrn_reflns_point_group_measured_fraction_max 1.000
_diffrn_reflns_theta_full 25.242
_diffrn_reflns_theta_max 25.346
_diffrn_reflns_theta_min 2.090
_diffrn_source 'INCOATEC microfocus sealed tube'
_diffrn_standards_number 0
_exptl_absorpt_coefficient_mu 0.590
_exptl_absorpt_correction_T_max 0.7460
_exptl_absorpt_correction_T_min 0.6983
_exptl_absorpt_correction_type multi-scan
_exptl_absorpt_process_details
;
SADABS-2012/1 (Bruker,2012) was used for absorption correction. 
wR2(int) was 0.0913 before and 0.0511 after correction. 
The Ratio of minimum to maximum transmission is 0.9361. 
The \l/2 correction factor is 0.0015.
;
_exptl_crystal_colour 'clear red'
_exptl_crystal_colour_lustre clear
_exptl_crystal_colour_primary red
_exptl_crystal_density_diffrn 1.463
_exptl_crystal_description block
_exptl_crystal_F_000 1324
_exptl_crystal_size_max 0.265
_exptl_crystal_size_mid 0.168
_exptl_crystal_size_min 0.085
_refine_diff_density_max 0.677
_refine_diff_density_min -0.340
_refine_diff_density_rms 0.063
_refine_ls_extinction_method none
_refine_ls_goodness_of_fit_ref 1.183
_refine_ls_hydrogen_treatment mixed
_refine_ls_matrix_type full
_refine_ls_number_parameters 402
_refine_ls_number_reflns 5251
_refine_ls_number_restraints 9
_refine_ls_restrained_S_all 1.182
_refine_ls_R_factor_all 0.0462
_refine_ls_R_factor_gt 0.0446
_refine_ls_shift/su_max 0.001
_refine_ls_shift/su_mean 0.000
_refine_ls_structure_factor_coef Fsqd
_refine_ls_weighting_details 'w=1/[\s^2^(Fo^2^)+(0.0327P)^2^+5.2426P] where P=(Fo^2^+2Fc^2^)/3'
_refine_ls_weighting_scheme calc
_refine_ls_wR_factor_gt 0.1087
_refine_ls_wR_factor_ref 0.1097
_reflns_Friedel_coverage 0.000
_reflns_number_gt 5034
_reflns_number_total 5251
_reflns_threshold_expression 'I > 2\s(I)'
_cod_data_source_file c5ra25256c2.cif
_cod_data_source_block ewor658_P21n
_cod_database_code 7236029
_shelxl_version_number 2013-3
_shelx_space_group_comment
;
The symmetry employed for this shelxl refinement is uniquely defined
by the following loop, which should always be used as a source of
symmetry information in preference to the above space-group names.
They are only intended as comments.
;
_shelx_estimated_absorpt_t_max 0.952
_shelx_estimated_absorpt_t_min 0.859

loop_
_space_group_symop_operation_xyz
'x, y, z'
'-x+1/2, y+1/2, -z+1/2'
'-x, -y, -z'
'x-1/2, -y-1/2, z-1/2'

loop_
_atom_site_label
_atom_site_type_symbol
_atom_site_fract_x
_atom_site_fract_y
_atom_site_fract_z
_atom_site_U_iso_or_equiv
_atom_site_adp_type
_atom_site_occupancy
_atom_site_site_symmetry_order
_atom_site_calc_flag
_atom_site_refinement_flags_posn
_atom_site_refinement_flags_occupancy
_atom_site_disorder_assembly
_atom_site_disorder_group
Fe1 Fe 0.81538(2) 0.01629(3) 0.37582(2) 0.01753(11) Uani 1 1 d . . . .
O1A O 0.72789(12) -0.09795(16) 0.31517(12) 0.0252(4) Uani 1 1 d . . . .
O2A O 0.73538(12) 0.01161(16) 0.45589(11) 0.0230(4) Uani 1 1 d . . . .
O3A O 0.40948(12) -0.11800(18) 0.78202(12) 0.0285(4) Uani 1 1 d . . . .
H3A H 0.3585 -0.1373 0.7573 0.043 Uiso 1 1 calc GR . . .
N1A N 0.66389(14) -0.11212(19) 0.35870(15) 0.0247(5) Uani 1 1 d . . . .
H1A H 0.6198 -0.1583 0.3387 0.030 Uiso 1 1 calc R . . .
C1A C 0.67063(17) -0.0551(2) 0.43042(17) 0.0224(5) Uani 1 1 d . . . .
C2A C 0.60402(18) -0.0703(2) 0.48125(18) 0.0272(6) Uani 1 1 d . . . .
H2AA H 0.5489 -0.0961 0.4417 0.033 Uiso 1 1 calc R . . .
H2AB H 0.5932 0.0043 0.5059 0.033 Uiso 1 1 calc R . . .
C3A C 0.63242(18) -0.1577(2) 0.55532(17) 0.0248(6) Uani 1 1 d . . . .
H3AA H 0.6311 -0.2355 0.5306 0.030 Uiso 1 1 calc R . . .
H3AB H 0.6928 -0.1412 0.5879 0.030 Uiso 1 1 calc R . . .
C4A C 0.57383(17) -0.1534(2) 0.61639(17) 0.0219(5) Uani 1 1 d . . . .
C5A C 0.59938(17) -0.0962(2) 0.69548(17) 0.0244(6) Uani 1 1 d . . . .
H5A H 0.6561 -0.0647 0.7128 0.029 Uiso 1 1 calc R . . .
C6A C 0.54389(18) -0.0843(2) 0.74910(17) 0.0248(6) Uani 1 1 d . . . .
H6A H 0.5626 -0.0440 0.8023 0.030 Uiso 1 1 calc R . . .
C7A C 0.46106(17) -0.1308(2) 0.72585(16) 0.0218(5) Uani 1 1 d . . . .
C8A C 0.43490(17) -0.1906(2) 0.64782(16) 0.0223(5) Uani 1 1 d . . . .
H8A H 0.3788 -0.2240 0.6314 0.027 Uiso 1 1 calc R . . .
C9A C 0.49095(17) -0.2010(2) 0.59434(17) 0.0225(5) Uani 1 1 d . . . .
H9A H 0.4724 -0.2416 0.5413 0.027 Uiso 1 1 calc R . . .
O1B O 0.76210(12) 0.13865(15) 0.29309(11) 0.0221(4) Uani 1 1 d . . . .
O2B O 0.88233(11) 0.15889(15) 0.43352(11) 0.0211(4) Uani 1 1 d . . . .
N1B N 0.80516(14) 0.24073(19) 0.31275(15) 0.0248(5) Uani 1 1 d . . . .
H1B H 0.7918 0.3001 0.2780 0.030 Uiso 1 1 calc R . . .
C1B C 0.86654(16) 0.2471(2) 0.38447(17) 0.0213(5) Uani 1 1 d . . . .
C2B C 0.91650(18) 0.3555(2) 0.4087(2) 0.0299(6) Uani 1 1 d . . . .
H2BA H 0.9003 0.4108 0.3602 0.036 Uiso 1 1 calc R . . .
H2BB H 0.9794 0.3396 0.4194 0.036 Uiso 1 1 calc R . . .
C3B C 0.89737(19) 0.4074(3) 0.4905(2) 0.0328(7) Uani 1 1 d . . . .
H3BC H 0.9335 0.4765 0.5075 0.039 Uiso 0.5 1 calc R P A -1
H3BD H 0.9135 0.3516 0.5387 0.039 Uiso 0.5 1 calc R P A -1
H3BA H 0.9131 0.3512 0.5384 0.039 Uiso 0.5 1 calc R P B -2
H3BB H 0.9343 0.4758 0.5078 0.039 Uiso 0.5 1 calc R P B -2
O1C O 0.89798(12) -0.07786(15) 0.46338(11) 0.0231(4) Uani 1 1 d . . . .
O2C O 0.90400(14) -0.0237(2) 0.30850(12) 0.0369(5) Uani 1 1 d . . . .
O3C O 1.38162(15) -0.2256(2) 0.20110(16) 0.0467(6) Uani 1 1 d . . . .
H3C H 1.3700 -0.2196 0.1468 0.070 Uiso 1 1 calc GR . . .
N1C N 0.96758(14) -0.10821(19) 0.43308(14) 0.0247(5) Uani 1 1 d . . . .
H1C H 1.0112 -0.1461 0.4663 0.030 Uiso 1 1 calc R . . .
C1C C 0.96846(18) -0.0804(2) 0.35435(17) 0.0282(6) Uani 1 1 d . . . .
C2C C 1.0436(2) -0.1161(3) 0.3211(2) 0.0349(7) Uani 1 1 d . . . .
H2CA H 1.0224 -0.1367 0.2591 0.042 Uiso 1 1 calc R . . .
H2CB H 1.0696 -0.1855 0.3527 0.042 Uiso 1 1 calc R . . .
C3C C 1.1132(2) -0.0264(3) 0.3297(2) 0.0439(8) Uani 1 1 d . . . .
H3CA H 1.1347 -0.0040 0.3912 0.053 Uiso 1 1 calc R . . .
H3CB H 1.0890 0.0423 0.2959 0.053 Uiso 1 1 calc R . . .
C4C C 1.1870(2) -0.0740(3) 0.29633(19) 0.0339(7) Uani 1 1 d . . . .
C5C C 1.18410(19) -0.0709(3) 0.20862(19) 0.0304(6) Uani 1 1 d . . . .
H5C H 1.1369 -0.0336 0.1699 0.036 Uiso 1 1 calc R . . .
C6C C 1.24837(17) -0.1210(2) 0.17605(17) 0.0250(6) Uani 1 1 d . . . .
H6C H 1.2450 -0.1172 0.1157 0.030 Uiso 1 1 calc R . . .
C7C C 1.31724(19) -0.1763(2) 0.23102(19) 0.0295(6) Uani 1 1 d . . . .
C8C C 1.3212(2) -0.1803(3) 0.3194(2) 0.0419(8) Uani 1 1 d . . . .
H8C H 1.3683 -0.2178 0.3581 0.050 Uiso 1 1 calc R . . .
C9C C 1.2569(2) -0.1300(3) 0.3510(2) 0.0409(8) Uani 1 1 d . . . .
H9C H 1.2605 -0.1336 0.4114 0.049 Uiso 1 1 calc R . . .
O3D O 0.5354(9) 0.5236(12) 0.4370(14) 0.0382(11) Uani 0.5 1 d D P C -2
H3D H 0.521(5) 0.510(8) 0.483(3) 0.057 Uiso 0.5 1 d DR P D -2
C4D C 0.8078(8) 0.4394(17) 0.4786(12) 0.0256(4) Uani 0.5 1 d . P C -2
C5D C 0.7556(8) 0.3902(11) 0.5246(9) 0.0256(4) Uani 0.5 1 d . P C -2
H5D H 0.7812 0.3323 0.5647 0.031 Uiso 0.5 1 calc R P C -2
C6D C 0.6691(6) 0.4157(6) 0.5190(5) 0.0256(4) Uani 0.5 1 d . P C -2
H6D H 0.6405 0.3827 0.5588 0.031 Uiso 0.5 1 calc R P C -2
C7D C 0.6249(4) 0.4895(5) 0.4550(4) 0.0256(4) Uani 0.5 1 d D P C -2
C8D C 0.6678(4) 0.5321(5) 0.3943(4) 0.0256(4) Uani 0.5 1 d . P C -2
H8D H 0.6378 0.5780 0.3470 0.031 Uiso 0.5 1 calc R P C -2
C9D C 0.7548(4) 0.5056(5) 0.4048(4) 0.0256(4) Uani 0.5 1 d . P C -2
H9D H 0.7823 0.5316 0.3618 0.031 Uiso 0.5 1 calc R P C -2
O3B O 0.5537(9) 0.5507(12) 0.4358(14) 0.0382(11) Uani 0.5 1 d D P C -1
H3B H 0.546(5) 0.599(6) 0.396(4) 0.057 Uiso 0.5 1 d DR P E -1
C4B C 0.7993(8) 0.4402(17) 0.4763(12) 0.0256(4) Uani 0.5 1 d . P C -1
C5B C 0.7483(8) 0.3994(11) 0.5295(9) 0.0256(4) Uani 0.5 1 d . P C -1
H5B H 0.7709 0.3498 0.5770 0.031 Uiso 0.5 1 calc R P C -1
C6B C 0.6621(6) 0.4359(6) 0.5087(5) 0.0256(4) Uani 0.5 1 d . P C -1
H6B H 0.6220 0.4045 0.5376 0.031 Uiso 0.5 1 calc R P C -1
C7B C 0.6357(4) 0.5190(5) 0.4450(4) 0.0256(4) Uani 0.5 1 d D P C -1
C8B C 0.6942(4) 0.5653(5) 0.4040(4) 0.0256(4) Uani 0.5 1 d . P C -1
H8B H 0.6758 0.6251 0.3632 0.031 Uiso 0.5 1 calc R P C -1
C9B C 0.7774(4) 0.5281(5) 0.4203(4) 0.0256(4) Uani 0.5 1 d . P C -1
H9B H 0.8182 0.5623 0.3935 0.031 Uiso 0.5 1 calc R P C -1
O5D O 0.5273(3) 0.7355(5) 0.3296(5) 0.0610(17) Uani 0.5 1 d D P F -2
H5DA H 0.499(7) 0.731(10) 0.275(2) 0.091 Uiso 0.5 1 d DR P G -2
H5DB H 0.511(6) 0.680(6) 0.358(6) 0.091 Uiso 0.5 1 d DR P H -2
O5B O 0.5380(3) 0.6902(5) 0.2839(3) 0.0478(15) Uani 0.5 1 d D P I -1
H5BA H 0.490(4) 0.723(8) 0.257(4) 0.072 Uiso 0.5 1 d DR P J -1
H5BB H 0.562(5) 0.661(7) 0.246(4) 0.072 Uiso 0.5 1 d DR P K -1
O4 O 0.14517(17) 0.2691(2) 0.46785(16) 0.0467(6) Uani 1 1 d . . . .
H4A H 0.1731 0.3165 0.5069 0.070 Uiso 1 1 d G . . .
H4B H 0.1335 0.2070 0.4928 0.070 Uiso 1 1 d G . . .

loop_
_atom_site_aniso_label
_atom_site_aniso_U_11
_atom_site_aniso_U_22
_atom_site_aniso_U_33
_atom_site_aniso_U_23
_atom_site_aniso_U_13
_atom_site_aniso_U_12
Fe1 0.0211(2) 0.01698(19) 0.01274(18) 0.00071(13) 0.00097(14) -0.00007(14)
O1A 0.0272(10) 0.0226(9) 0.0236(9) -0.0065(8) 0.0021(8) -0.0008(8)
O2A 0.0261(10) 0.0244(9) 0.0185(9) 0.0003(7) 0.0058(7) -0.0035(8)
O3A 0.0248(10) 0.0380(11) 0.0210(9) -0.0030(8) 0.0024(8) 0.0000(9)
N1A 0.0204(11) 0.0218(11) 0.0297(12) -0.0012(9) 0.0019(9) -0.0014(9)
C1A 0.0228(13) 0.0180(12) 0.0243(13) 0.0070(10) 0.0019(10) 0.0036(10)
C2A 0.0221(13) 0.0280(14) 0.0305(14) 0.0100(12) 0.0048(11) 0.0036(11)
C3A 0.0257(14) 0.0196(13) 0.0276(14) 0.0054(11) 0.0037(11) 0.0030(11)
C4A 0.0247(13) 0.0160(12) 0.0237(13) 0.0058(10) 0.0036(10) 0.0045(10)
C5A 0.0230(13) 0.0188(12) 0.0278(14) 0.0021(11) -0.0006(11) -0.0024(10)
C6A 0.0284(14) 0.0213(13) 0.0213(13) -0.0011(10) -0.0003(11) -0.0013(11)
C7A 0.0237(13) 0.0202(13) 0.0196(12) 0.0042(10) 0.0019(10) 0.0040(10)
C8A 0.0192(13) 0.0216(13) 0.0228(13) 0.0022(10) -0.0009(10) -0.0004(10)
C9A 0.0261(14) 0.0186(12) 0.0199(12) 0.0003(10) 0.0006(10) 0.0010(10)
O1B 0.0242(9) 0.0210(9) 0.0192(9) 0.0045(7) 0.0018(7) -0.0011(7)
O2B 0.0232(9) 0.0187(9) 0.0194(9) 0.0037(7) 0.0017(7) -0.0031(7)
N1B 0.0236(12) 0.0205(11) 0.0288(12) 0.0117(9) 0.0036(9) -0.0001(9)
C1B 0.0165(12) 0.0208(13) 0.0285(14) 0.0043(11) 0.0090(11) -0.0003(10)
C2B 0.0203(14) 0.0225(14) 0.0476(17) 0.0049(12) 0.0100(12) -0.0039(11)
C3B 0.0263(15) 0.0252(14) 0.0443(17) -0.0032(13) 0.0039(13) -0.0102(12)
O1C 0.0257(10) 0.0205(9) 0.0196(9) 0.0018(7) -0.0007(7) 0.0010(7)
O2C 0.0356(12) 0.0583(14) 0.0154(9) 0.0000(9) 0.0035(8) 0.0208(10)
O3C 0.0364(13) 0.0455(14) 0.0485(14) -0.0114(12) -0.0074(11) 0.0222(11)
N1C 0.0235(12) 0.0219(11) 0.0239(11) -0.0019(9) -0.0026(9) 0.0025(9)
C1C 0.0297(15) 0.0289(14) 0.0230(14) -0.0089(11) 0.0011(11) 0.0024(12)
C2C 0.0332(16) 0.0360(16) 0.0340(16) -0.0120(13) 0.0053(13) 0.0015(13)
C3C 0.066(2) 0.0325(17) 0.0412(18) -0.0134(14) 0.0280(17) -0.0110(16)
C4C 0.0411(17) 0.0326(16) 0.0304(15) -0.0111(13) 0.0135(13) -0.0144(13)
C5C 0.0255(14) 0.0368(16) 0.0283(14) -0.0062(12) 0.0058(11) -0.0009(12)
C6C 0.0251(14) 0.0273(14) 0.0208(13) -0.0040(11) 0.0026(10) -0.0021(11)
C7C 0.0326(16) 0.0190(13) 0.0323(15) -0.0042(11) -0.0006(12) -0.0006(11)
C8C 0.057(2) 0.0268(15) 0.0295(16) 0.0051(13) -0.0123(15) -0.0065(15)
C9C 0.065(2) 0.0346(17) 0.0236(15) -0.0044(13) 0.0129(15) -0.0210(16)
O3D 0.016(5) 0.051(6) 0.0451(16) -0.013(4) 0.002(4) 0.000(2)
C4D 0.0256(10) 0.0215(9) 0.0275(8) 0.0007(6) 0.0023(7) -0.0023(7)
C5D 0.0256(10) 0.0215(9) 0.0275(8) 0.0007(6) 0.0023(7) -0.0023(7)
C6D 0.0256(10) 0.0215(9) 0.0275(8) 0.0007(6) 0.0023(7) -0.0023(7)
C7D 0.0256(10) 0.0215(9) 0.0275(8) 0.0007(6) 0.0023(7) -0.0023(7)
C8D 0.0256(10) 0.0215(9) 0.0275(8) 0.0007(6) 0.0023(7) -0.0023(7)
C9D 0.0256(10) 0.0215(9) 0.0275(8) 0.0007(6) 0.0023(7) -0.0023(7)
O3B 0.016(5) 0.051(6) 0.0451(16) -0.013(4) 0.002(4) 0.000(2)
C4B 0.0256(10) 0.0215(9) 0.0275(8) 0.0007(6) 0.0023(7) -0.0023(7)
C5B 0.0256(10) 0.0215(9) 0.0275(8) 0.0007(6) 0.0023(7) -0.0023(7)
C6B 0.0256(10) 0.0215(9) 0.0275(8) 0.0007(6) 0.0023(7) -0.0023(7)
C7B 0.0256(10) 0.0215(9) 0.0275(8) 0.0007(6) 0.0023(7) -0.0023(7)
C8B 0.0256(10) 0.0215(9) 0.0275(8) 0.0007(6) 0.0023(7) -0.0023(7)
C9B 0.0256(10) 0.0215(9) 0.0275(8) 0.0007(6) 0.0023(7) -0.0023(7)
O5D 0.027(3) 0.044(3) 0.095(5) 0.017(3) -0.016(3) -0.005(2)
O5B 0.033(3) 0.058(3) 0.039(3) -0.033(3) -0.016(2) 0.026(2)
O4 0.0521(15) 0.0352(13) 0.0563(15) 0.0150(11) 0.0202(12) -0.0097(11)

loop_
_atom_type_symbol
_atom_type_description
_atom_type_scat_dispersion_real
_atom_type_scat_dispersion_imag
_atom_type_scat_source
C C 0.0033 0.0016 'International Tables Vol C Tables 4.2.6.8 and 6.1.1.4'
H H 0.0000 0.0000 'International Tables Vol C Tables 4.2.6.8 and 6.1.1.4'
Fe Fe 0.3463 0.8444 'International Tables Vol C Tables 4.2.6.8 and 6.1.1.4'
N N 0.0061 0.0033 'International Tables Vol C Tables 4.2.6.8 and 6.1.1.4'
O O 0.0106 0.0060 'International Tables Vol C Tables 4.2.6.8 and 6.1.1.4'

loop_
_geom_angle_atom_site_label_1
_geom_angle_atom_site_label_2
_geom_angle_atom_site_label_3
_geom_angle
O1A Fe1 O2A 79.22(8)
O1A Fe1 O2B 167.15(8)
O1A Fe1 O2C 94.79(9)
O2A Fe1 O2B 94.46(7)
O2A Fe1 O2C 163.96(8)
O1B Fe1 O1A 91.79(7)
O1B Fe1 O2A 101.93(8)
O1B Fe1 O2B 78.48(7)
O1B Fe1 O1C 163.79(8)
O1B Fe1 O2C 93.06(8)
O1C Fe1 O1A 103.11(8)
O1C Fe1 O2A 87.31(8)
O1C Fe1 O2B 87.62(7)
O1C Fe1 O2C 79.52(8)
O2C Fe1 O2B 94.09(9)
N1A O1A Fe1 110.57(14)
C1A O2A Fe1 113.82(17)
C1A N1A O1A 118.1(2)
O2A C1A N1A 118.3(2)
O2A C1A C2A 121.7(2)
N1A C1A C2A 120.0(2)
C1A C2A C3A 112.4(2)
C4A C3A C2A 111.2(2)
C5A C4A C3A 120.7(2)
C9A C4A C3A 121.6(2)
C9A C4A C5A 117.6(2)
C6A C5A C4A 121.3(2)
C5A C6A C7A 120.5(2)
O3A C7A C6A 118.0(2)
O3A C7A C8A 123.0(2)
C6A C7A C8A 119.0(2)
C9A C8A C7A 119.8(2)
C8A C9A C4A 121.7(2)
N1B O1B Fe1 111.68(13)
C1B O2B Fe1 112.24(16)
C1B N1B O1B 118.1(2)
O2B C1B N1B 118.5(2)
O2B C1B C2B 121.0(2)
N1B C1B C2B 120.5(2)
C1B C2B C3B 110.4(2)
C2B C3B C4B 112.1(7)
C4D C3B C2B 113.0(8)
N1C O1C Fe1 110.43(14)
C1C O2C Fe1 112.38(18)
C1C N1C O1C 118.9(2)
O2C C1C N1C 118.5(3)
O2C C1C C2C 122.9(3)
N1C C1C C2C 118.6(3)
C1C C2C C3C 114.3(3)
C2C C3C C4C 109.3(3)
C5C C4C C3C 120.8(3)
C5C C4C C9C 117.5(3)
C9C C4C C3C 121.5(3)
C4C C5C C6C 121.6(3)
C7C C6C C5C 120.2(3)
O3C C7C C6C 121.6(3)
O3C C7C C8C 119.5(3)
C6C C7C C8C 118.9(3)
C9C C8C C7C 120.3(3)
C8C C9C C4C 121.4(3)
C3B C4D C9D 126.0(14)
C5D C4D C3B 122.4(14)
C5D C4D C9D 110.2(10)
C4D C5D C6D 127.0(11)
C7D C6D C5D 119.6(9)
C6D C7D O3D 128.0(8)
C6D C7D C8D 118.7(6)
C8D C7D O3D 113.1(8)
C9D C8D C7D 118.7(5)
C8D C9D C4D 124.4(9)
C5B C4B C3B 122.6(13)
C9B C4B C3B 111.5(13)
C9B C4B C5B 124.6(12)
C6B C5B C4B 116.0(11)
C7B C6B C5B 119.1(9)
O3B C7B C6B 112.6(8)
O3B C7B C8B 127.0(8)
C8B C7B C6B 120.3(7)
C9B C8B C7B 121.9(6)
C4B C9B C8B 116.7(9)

loop_
_geom_bond_atom_site_label_1
_geom_bond_atom_site_label_2
_geom_bond_distance
Fe1 O1A 1.9960(18)
Fe1 O2A 2.0163(18)
Fe1 O1B 1.9858(17)
Fe1 O2B 2.0668(18)
Fe1 O1C 1.9919(17)
Fe1 O2C 2.029(2)
O1A N1A 1.378(3)
O2A C1A 1.276(3)
O3A C7A 1.366(3)
N1A C1A 1.304(3)
C1A C2A 1.497(4)
C2A C3A 1.541(4)
C3A C4A 1.508(4)
C4A C5A 1.394(4)
C4A C9A 1.393(4)
C5A C6A 1.381(4)
C6A C7A 1.388(4)
C7A C8A 1.395(4)
C8A C9A 1.385(4)
O1B N1B 1.373(3)
O2B C1B 1.280(3)
N1B C1B 1.306(3)
C1B C2B 1.495(4)
C2B C3B 1.536(4)
C3B C4D 1.441(14)
C3B C4B 1.568(13)
O1C N1C 1.362(3)
O2C C1C 1.285(3)
O3C C7C 1.362(4)
N1C C1C 1.299(4)
C1C C2C 1.485(4)
C2C C3C 1.506(4)
C3C C4C 1.512(5)
C4C C5C 1.386(4)
C4C C9C 1.393(5)
C5C C6C 1.387(4)
C6C C7C 1.381(4)
C7C C8C 1.394(4)
C8C C9C 1.379(5)
O3D C7D 1.436(19)
C4D C5D 1.36(2)
C4D C9D 1.481(19)
C5D C6D 1.390(14)
C6D C7D 1.386(9)
C7D C8D 1.408(9)
C8D C9D 1.389(9)
O3B C7B 1.330(19)
C4B C5B 1.40(2)
C4B C9B 1.35(2)
C5B C6B 1.395(14)
C6B C7B 1.391(8)
C7B C8B 1.375(9)
C8B C9B 1.356(9)

loop_
_geom_hbond_atom_site_label_D
_geom_hbond_atom_site_label_H
_geom_hbond_atom_site_label_A
_geom_hbond_distance_DH
_geom_hbond_distance_HA
_geom_hbond_distance_DA
_geom_hbond_angle_DHA
_geom_hbond_site_symmetry_A
O3A H3A O1B 0.84 1.89 2.704(3) 164.4 3_656
N1A H1A O5D 0.88 1.90 2.760(6) 163.7 1_545
N1A H1A O5B 0.88 2.24 3.096(6) 163.5 1_545
N1B H1B O1A 0.88 1.87 2.730(3) 165.7 2_655
N1B H1B N1A 0.88 2.66 3.367(3) 138.4 2_655
O3C H3C O4 0.84 1.79 2.617(3) 169.8 2_645
O4 H4B O1C 0.87 1.79 2.655(3) 175.3 3_656
O4 H4B N1C 0.87 2.50 3.267(3) 146.7 3_656

loop_
_geom_torsion_atom_site_label_1
_geom_torsion_atom_site_label_2
_geom_torsion_atom_site_label_3
_geom_torsion_atom_site_label_4
_geom_torsion
Fe1 O1A N1A C1A -2.0(3)
Fe1 O2A C1A N1A 0.8(3)
Fe1 O2A C1A C2A 179.91(18)
Fe1 O1B N1B C1B -6.7(3)
Fe1 O2B C1B N1B 8.3(3)
Fe1 O2B C1B C2B -172.18(19)
Fe1 O1C N1C C1C -4.2(3)
Fe1 O2C C1C N1C 2.7(3)
Fe1 O2C C1C C2C -177.6(2)
O1A N1A C1A O2A 0.8(3)
O1A N1A C1A C2A -178.3(2)
O2A C1A C2A C3A -82.9(3)
O3A C7A C8A C9A -179.4(2)
N1A C1A C2A C3A 96.1(3)
C1A C2A C3A C4A 168.2(2)
C2A C3A C4A C5A -100.9(3)
C2A C3A C4A C9A 75.7(3)
C3A C4A C5A C6A 175.1(2)
C3A C4A C9A C8A -175.6(2)
C4A C5A C6A C7A 0.9(4)
C5A C4A C9A C8A 1.1(4)
C5A C6A C7A O3A 179.0(2)
C5A C6A C7A C8A 0.5(4)
C6A C7A C8A C9A -1.1(4)
C7A C8A C9A C4A 0.2(4)
C9A C4A C5A C6A -1.7(4)
O1B N1B C1B O2B -1.3(4)
O1B N1B C1B C2B 179.2(2)
O2B C1B C2B C3B -65.9(3)
N1B C1B C2B C3B 113.6(3)
C1B C2B C3B C4D -62.8(9)
C1B C2B C3B C4B -62.1(8)
C2B C3B C4D C5D 117.3(15)
C2B C3B C4D C9D -47.5(18)
C2B C3B C4B C5B 124.9(14)
C2B C3B C4B C9B -67.9(13)
C3B C4D C5D C6D 179.1(11)
C3B C4D C9D C8D 178.1(11)
C3B C4B C5B C6B -179.9(11)
C3B C4B C9B C8B -178.9(8)
O1C N1C C1C O2C 1.0(4)
O1C N1C C1C C2C -178.6(2)
O2C C1C C2C C3C 85.0(4)
O3C C7C C8C C9C 179.5(3)
N1C C1C C2C C3C -95.4(4)
C1C C2C C3C C4C 178.2(3)
C2C C3C C4C C5C 84.3(4)
C2C C3C C4C C9C -90.8(4)
C3C C4C C5C C6C -175.6(3)
C3C C4C C9C C8C 175.4(3)
C4C C5C C6C C7C 0.4(4)
C5C C4C C9C C8C 0.2(5)
C5C C6C C7C O3C -179.6(3)
C5C C6C C7C C8C -0.4(4)
C6C C7C C8C C9C 0.3(4)
C7C C8C C9C C4C -0.2(5)
C9C C4C C5C C6C -0.3(4)
O3D C7D C8D C9D 179.7(8)
C4D C3B C4B C5B -88(83)
C4D C3B C4B C9B 80(83)
C4D C5D C6D C7D 7.4(19)
C5D C4D C9D C8D 11.7(19)
C5D C6D C7D O3D 177.9(12)
C5D C6D C7D C8D 3.4(11)
C6D C7D C8D C9D -5.0(9)
C7D C8D C9D C4D -3.1(13)
C9D C4D C5D C6D -14(2)
O3B C7B C8B C9B 178.1(11)
C4B C3B C4D C5D 85(83)
C4B C3B C4D C9D -80(83)
C4B C5B C6B C7B -7.6(16)
C5B C4B C9B C8B -12(2)
C5B C6B C7B O3B -176.0(11)
C5B C6B C7B C8B -0.8(12)
C6B C7B C8B C9B 3.7(10)
C7B C8B C9B C4B 2.5(13)
C9B C4B C5B C6B 15(2)
